data_4301000
loop_
_publ_author_name
'Zhao, Xiaoming'
'Cardolaccia, Thomas'
'Farley, Richard T.'
'Abboud, Khalil A.'
'Schanze, Kirk S.'

_publ_section_title
;
 A Platinum Acetylide Polymer with Sterically Demanding Substituents:
 Effect of Aggregation on the Triplet Excited State
;
_journal_coden_ASTM INOCAJ
_journal_issue 8
_journal_name_full 'Inorganic Chemistry'
_journal_page_first 2619
_journal_page_last 2627
_journal_paper_doi 10.1021/ic048961s
_journal_volume 44
_journal_year 2005
_chemical_formula_sum 'C102 H138 P2 Pt'
_chemical_formula_weight 1621.15
_space_group_IT_number 15
_symmetry_cell_setting monoclinic
_symmetry_space_group_name_Hall '-C 2yc'
_symmetry_space_group_name_H-M 'C 1 2/c 1'
_atom_sites_solution_hydrogens geom
_atom_sites_solution_primary direct
_atom_sites_solution_secondary difmap
_audit_creation_method SHELXL-97
_cell_angle_alpha 90.00
_cell_angle_beta 124.806(2)
_cell_angle_gamma 90.00
_cell_formula_units_Z 4
_cell_length_a 35.608(2)
_cell_length_b 13.7399(8)
_cell_length_c 23.5629(14)
_cell_measurement_reflns_used 155
_cell_measurement_temperature 173(2)
_cell_measurement_theta_max 28.0
_cell_measurement_theta_min 2.0
_cell_volume 9465.6(10)
_computing_cell_refinement 'Bruker SMART & SAINT (Bruker 1998)'
_computing_data_collection 'Bruker SMART (Bruker 1998)'
_computing_data_reduction 'Bruker SHELXTL (Bruker 2000)'
_computing_molecular_graphics 'Bruker SHELXTL'
_computing_publication_material 'Bruker SHELXTL'
_computing_structure_refinement 'Bruker SHELXTL'
_computing_structure_solution 'Bruker SHELXTL'
_diffrn_ambient_temperature 173(2)
_diffrn_measured_fraction_theta_full 0.979
_diffrn_measured_fraction_theta_max 0.979
_diffrn_measurement_device_type 'SMART CCD area detector'
_diffrn_measurement_method '\w scans'
_diffrn_radiation_monochromator graphite
_diffrn_radiation_source 'normal-focus sealed tube'
_diffrn_radiation_type MoK\a
_diffrn_radiation_wavelength 0.71073
_diffrn_reflns_av_R_equivalents 0.0499
_diffrn_reflns_av_sigmaI/netI 0.0683
_diffrn_reflns_limit_h_max 46
_diffrn_reflns_limit_h_min -45
_diffrn_reflns_limit_k_max 9
_diffrn_reflns_limit_k_min -17
_diffrn_reflns_limit_l_max 29
_diffrn_reflns_limit_l_min -30
_diffrn_reflns_number 28323
_diffrn_reflns_theta_full 27.50
_diffrn_reflns_theta_max 27.50
_diffrn_reflns_theta_min 1.64
_diffrn_standards_decay_% 0
_diffrn_standards_number 0
_exptl_absorpt_coefficient_mu 1.558
_exptl_absorpt_correction_T_max 0.8204
_exptl_absorpt_correction_T_min 0.4583
_exptl_absorpt_correction_type integration
_exptl_absorpt_process_details 'based on measured indexed crystal faces, SHELXTL (Bruker 1998)'
_exptl_crystal_colour colorless
_exptl_crystal_density_diffrn 1.138
_exptl_crystal_density_meas 0
_exptl_crystal_density_method 'not measured'
_exptl_crystal_description prisms
_exptl_crystal_F_000 3432
_exptl_crystal_size_max 0.24
_exptl_crystal_size_mid 0.20
_exptl_crystal_size_min 0.19
_refine_diff_density_max 2.420
_refine_diff_density_min -1.454
_refine_diff_density_rms 0.122
_refine_ls_extinction_method none
_refine_ls_goodness_of_fit_ref 1.031
_refine_ls_hydrogen_treatment mixed
_refine_ls_matrix_type full
_refine_ls_number_parameters 469
_refine_ls_number_reflns 10650
_refine_ls_number_restraints 0
_refine_ls_restrained_S_all 1.031
_refine_ls_R_factor_all 0.0914
_refine_ls_R_factor_gt 0.0521
_refine_ls_shift/su_max 0.001
_refine_ls_shift/su_mean 0.000
_refine_ls_structure_factor_coef Fsqd
_refine_ls_weighting_details 'calc w=1/[\s^2^(Fo^2^)+(0.0278P)^2^+71.4059P] where P=(Fo^2^+2Fc^2^)/3'
_refine_ls_weighting_scheme calc
_refine_ls_wR_factor_gt 0.1053
_refine_ls_wR_factor_ref 0.1218
_reflns_number_gt 6994
_reflns_number_total 10650
_reflns_threshold_expression 'I > 2\s(I)'
_cod_data_source_file ic048961ssi20040730_054728_2.cif
_cod_data_source_block 1b
_cod_depositor_comments
;
The following automatic conversions were performed:
'_symmetry_cell_setting' value 'Monoclinic' changed to 'monoclinic'
according to '/home/saulius/struct/CIF-dictionaries/cif_core.dic'
dictionary named 'cif_core.dic' version 2.4.1 from 2010-06-29.

Automatic conversion script
Id: cif_fix_enum 1527 2010-12-29 10:47:43Z saulius 
;
_cod_database_code 4301000

loop_
_symmetry_equiv_pos_as_xyz
'x, y, z'
'-x, y, -z+1/2'
'x+1/2, y+1/2, z'
'-x+1/2, y+1/2, -z+1/2'
'-x, -y, -z'
'x, -y, z-1/2'
'-x+1/2, -y+1/2, -z'
'x+1/2, -y+1/2, z-1/2'

loop_
_atom_site_label
_atom_site_type_symbol
_atom_site_fract_x
_atom_site_fract_y
_atom_site_fract_z
_atom_site_U_iso_or_equiv
_atom_site_adp_type
_atom_site_occupancy
_atom_site_symmetry_multiplicity
_atom_site_calc_flag
_atom_site_refinement_flags
_atom_site_disorder_assembly
_atom_site_disorder_group
Pt Pt 0.163875(6) -0.00360(2) -0.016525(10) 0.03419(8) Uani 1 1 d . A .
P1 P 0.15698(7) -0.16757(14) -0.03781(10) 0.0481(5) Uani 1 1 d . . .
P2 P 0.17339(7) 0.16029(16) 0.00647(11) 0.0565(5) Uani 1 1 d . . .
C1 C 0.2205(3) -0.0002(5) -0.0228(3) 0.0492(17) Uani 1 1 d . . .
C2 C 0.2471(2) 0.0039(6) -0.0280(4) 0.0551(19) Uani 1 1 d . A .
C3 C 0.2864(3) 0.0039(5) -0.0367(4) 0.0580(19) Uani 1 1 d . . .
C4 C 0.2802(4) -0.0016(7) -0.1000(6) 0.085(3) Uani 1 1 d . A .
H4A H 0.2501 -0.0054 -0.1410 0.102 Uiso 1 1 calc R . .
C5 C 0.3184(5) -0.0016(7) -0.1042(7) 0.100(4) Uani 1 1 d . . .
H5A H 0.3144 -0.0049 -0.1477 0.121 Uiso 1 1 calc R A .
C6 C 0.3621(5) 0.0033(8) -0.0426(9) 0.108(4) Uani 1 1 d . A .
H6A H 0.3880 0.0015 -0.0445 0.130 Uiso 1 1 calc R . .
C7 C 0.3685(3) 0.0104(7) 0.0185(8) 0.095(4) Uani 1 1 d . . .
H7A H 0.3986 0.0155 0.0593 0.114 Uiso 1 1 calc R A .
C8 C 0.3316(2) 0.0104(5) 0.0229(5) 0.070(3) Uani 1 1 d . A .
H8A H 0.3366 0.0149 0.0670 0.084 Uiso 1 1 calc R . .
C9 C 0.11064(18) -0.0050(5) -0.0104(3) 0.0341(12) Uani 1 1 d . . .
C10 C 0.07767(17) -0.0053(4) -0.0070(3) 0.0310(11) Uani 1 1 d . A .
C11 C 0.03902(16) -0.0034(4) -0.0034(3) 0.0284(11) Uani 1 1 d . . .
C12 C 0.00097(18) 0.0561(4) -0.0480(3) 0.0287(12) Uani 1 1 d . . .
C13 C 0.03682(17) -0.0592(4) 0.0444(3) 0.0264(11) Uani 1 1 d . . .
C14 C 0.07463(18) -0.1263(4) 0.0987(3) 0.0297(12) Uani 1 1 d . . .
H14A H 0.1019 -0.1283 0.0965 0.036 Uiso 1 1 calc R A .
C15 C 0.05241(19) -0.2263(4) 0.0879(3) 0.0319(13) Uani 1 1 d . A .
C16 C 0.01447(19) -0.2231(4) 0.0916(3) 0.0328(13) Uani 1 1 d . . .
C17 C 0.00414(19) -0.1210(4) 0.1045(3) 0.0346(13) Uani 1 1 d . . .
H17A H -0.0231 -0.1187 0.1067 0.042 Uiso 1 1 calc R . .
C18 C -0.0090(2) -0.3072(5) 0.0840(3) 0.0425(15) Uani 1 1 d . A .
H18A H -0.0348 -0.3050 0.0861 0.051 Uiso 1 1 calc R . .
C19 C 0.0052(3) -0.3956(5) 0.0731(4) 0.0542(18) Uani 1 1 d . . .
H19A H -0.0108 -0.4539 0.0681 0.065 Uiso 1 1 calc R A .
C20 C 0.0427(3) -0.3979(5) 0.0697(4) 0.0543(18) Uani 1 1 d . A .
H20A H 0.0522 -0.4581 0.0621 0.065 Uiso 1 1 calc R . .
C21 C 0.0665(2) -0.3138(5) 0.0772(3) 0.0417(15) Uani 1 1 d . . .
H21A H 0.0923 -0.3162 0.0749 0.050 Uiso 1 1 calc R A .
C22 C 0.0860(2) -0.0898(4) 0.1679(3) 0.0354(13) Uani 1 1 d . A .
C23 C 0.0479(2) -0.0861(5) 0.1710(3) 0.0373(14) Uani 1 1 d . . .
C24 C 0.0519(2) -0.0536(5) 0.2293(3) 0.0491(17) Uani 1 1 d . A .
H24A H 0.0258 -0.0500 0.2307 0.059 Uiso 1 1 calc R . .
C25 C 0.0946(3) -0.0259(6) 0.2860(4) 0.060(2) Uani 1 1 d . . .
H25A H 0.0978 -0.0042 0.3269 0.071 Uiso 1 1 calc R A .
C26 C 0.1321(3) -0.0295(6) 0.2837(4) 0.060(2) Uani 1 1 d . A .
H26A H 0.1612 -0.0103 0.3230 0.072 Uiso 1 1 calc R . .
C27 C 0.1284(2) -0.0610(5) 0.2244(3) 0.0492(17) Uani 1 1 d . . .
H27A H 0.1544 -0.0626 0.2228 0.059 Uiso 1 1 calc R A .
C28 C 0.2291(4) 0.2131(9) 0.0588(6) 0.056(4) Uiso 0.642(17) 1 d P A 1
H28A H 0.2442 0.2103 0.0342 0.067 Uiso 0.642(17) 1 calc PR A 1
H28B H 0.2268 0.2822 0.0682 0.067 Uiso 0.642(17) 1 calc PR A 1
C29 C 0.2608(5) 0.1500(12) 0.1347(8) 0.077(5) Uiso 0.642(17) 1 d P A 1
H29A H 0.2412 0.1231 0.1484 0.092 Uiso 0.642(17) 1 calc PR A 1
H29B H 0.2781 0.0963 0.1316 0.092 Uiso 0.642(17) 1 calc PR A 1
C30 C 0.2922(6) 0.2276(13) 0.1840(9) 0.085(5) Uiso 0.642(17) 1 d P A 1
H30A H 0.2758 0.2793 0.1909 0.102 Uiso 0.642(17) 1 calc PR A 1
H30B H 0.3115 0.2567 0.1705 0.102 Uiso 0.642(17) 1 calc PR A 1
C31 C 0.3227(9) 0.150(2) 0.2547(14) 0.140(12) Uiso 0.642(17) 1 d P A 1
H31A H 0.3445 0.1884 0.2960 0.209 Uiso 0.642(17) 1 calc PR A 1
H31B H 0.3394 0.1027 0.2461 0.209 Uiso 0.642(17) 1 calc PR A 1
H31C H 0.3015 0.1164 0.2617 0.209 Uiso 0.642(17) 1 calc PR A 1
C28' C 0.2453(7) 0.1525(17) 0.0917(12) 0.056(6) Uiso 0.358(17) 1 d P A 2
H28C H 0.2495 0.1012 0.1244 0.067 Uiso 0.358(17) 1 calc PR A 2
H28D H 0.2635 0.1340 0.0736 0.067 Uiso 0.358(17) 1 calc PR A 2
C29' C 0.2599(8) 0.2315(19) 0.1233(13) 0.072(8) Uiso 0.358(17) 1 d P A 2
H29C H 0.2398 0.2573 0.1363 0.086 Uiso 0.358(17) 1 calc PR A 2
H29D H 0.2630 0.2808 0.0956 0.086 Uiso 0.358(17) 1 calc PR A 2
C30' C 0.3120(12) 0.197(3) 0.1945(18) 0.103(11) Uiso 0.358(17) 1 d P A 2
H30C H 0.3210 0.1378 0.1812 0.123 Uiso 0.358(17) 1 calc PR A 2
H30D H 0.3339 0.2486 0.2022 0.123 Uiso 0.358(17) 1 calc PR A 2
C31' C 0.3188(9) 0.181(2) 0.2491(13) 0.049(6) Uiso 0.358(17) 1 d P A 2
H31D H 0.3518 0.1749 0.2841 0.074 Uiso 0.358(17) 1 calc PR A 2
H31E H 0.3037 0.1199 0.2467 0.074 Uiso 0.358(17) 1 calc PR A 2
H31F H 0.3066 0.2343 0.2616 0.074 Uiso 0.358(17) 1 calc PR A 2
C32 C 0.1650(6) 0.2277(10) -0.0588(8) 0.059(4) Uiso 0.627(18) 1 d P A 3
H32A H 0.1819 0.2899 -0.0406 0.071 Uiso 0.627(18) 1 calc PR A 3
H32B H 0.1771 0.1928 -0.0820 0.071 Uiso 0.627(18) 1 calc PR A 3
C33 C 0.1146(6) 0.2483(11) -0.1106(8) 0.060(4) Uiso 0.627(18) 1 d P A 3
H33A H 0.1037 0.2913 -0.0892 0.072 Uiso 0.627(18) 1 calc PR A 3
H33B H 0.0973 0.1865 -0.1233 0.072 Uiso 0.627(18) 1 calc PR A 3
C34 C 0.1054(6) 0.2969(12) -0.1759(8) 0.076(5) Uiso 0.627(18) 1 d P A 3
H34A H 0.1341 0.3282 -0.1640 0.091 Uiso 0.627(18) 1 calc PR A 3
H34B H 0.0979 0.2452 -0.2101 0.091 Uiso 0.627(18) 1 calc PR A 3
C35 C 0.0712(10) 0.365(2) -0.2073(15) 0.155(10) Uiso 0.627(18) 1 d P A 3
H35A H 0.0680 0.3894 -0.2490 0.233 Uiso 0.627(18) 1 calc PR A 3
H35B H 0.0789 0.4195 -0.1754 0.233 Uiso 0.627(18) 1 calc PR A 3
H35C H 0.0424 0.3357 -0.2199 0.233 Uiso 0.627(18) 1 calc PR A 3
C32' C 0.1439(8) 0.2341(13) -0.0836(10) 0.034(4) Uiso 0.373(18) 1 d P A 4
H32C H 0.1508 0.3041 -0.0725 0.040 Uiso 0.373(18) 1 calc PR A 4
H32D H 0.1589 0.2133 -0.1064 0.040 Uiso 0.373(18) 1 calc PR A 4
C33' C 0.0939(8) 0.2242(18) -0.1346(12) 0.058(6) Uiso 0.373(18) 1 d P A 4
H33C H 0.0785 0.2509 -0.1138 0.070 Uiso 0.373(18) 1 calc PR A 4
H33D H 0.0864 0.1540 -0.1430 0.070 Uiso 0.373(18) 1 calc PR A 4
C34' C 0.0728(10) 0.2758(18) -0.2070(13) 0.066(7) Uiso 0.373(18) 1 d P A 4
H34C H 0.0996 0.3033 -0.2040 0.080 Uiso 0.373(18) 1 calc PR A 4
H34D H 0.0620 0.2214 -0.2404 0.080 Uiso 0.373(18) 1 calc PR A 4
C35' C 0.0492(9) 0.325(2) -0.2313(13) 0.069(7) Uiso 0.373(18) 1 d P A 4
H35D H 0.0446 0.3404 -0.2755 0.103 Uiso 0.373(18) 1 calc PR A 4
H35E H 0.0587 0.3845 -0.2030 0.103 Uiso 0.373(18) 1 calc PR A 4
H35F H 0.0205 0.3013 -0.2398 0.103 Uiso 0.373(18) 1 calc PR A 4
C36 C 0.1503(6) 0.2035(12) 0.0503(9) 0.045(4) Uiso 0.493(17) 1 d P A 5
H36A H 0.1582 0.2733 0.0601 0.053 Uiso 0.493(17) 1 calc PR A 5
H36B H 0.1165 0.1997 0.0179 0.053 Uiso 0.493(17) 1 calc PR A 5
C37 C 0.1639(6) 0.1539(15) 0.1198(9) 0.057(5) Uiso 0.493(17) 1 d P A 5
H37A H 0.1936 0.1776 0.1602 0.069 Uiso 0.493(17) 1 calc PR A 5
H37B H 0.1641 0.0820 0.1176 0.069 Uiso 0.493(17) 1 calc PR A 5
C38 C 0.1114(13) 0.204(2) 0.1184(16) 0.100(10) Uiso 0.493(17) 1 d P A 5
H38A H 0.1262 0.2076 0.1689 0.120 Uiso 0.493(17) 1 calc PR A 5
H38B H 0.1119 0.2720 0.1051 0.120 Uiso 0.493(17) 1 calc PR A 5
C39 C 0.0897(7) 0.2024(14) 0.1083(9) 0.065(5) Uiso 0.493(17) 1 d P A 5
H39A H 0.0830 0.2601 0.1255 0.097 Uiso 0.493(17) 1 calc PR A 5
H39B H 0.0848 0.1437 0.1269 0.097 Uiso 0.493(17) 1 calc PR A 5
H39C H 0.0694 0.2010 0.0577 0.097 Uiso 0.493(17) 1 calc PR A 5
C36' C 0.1370(5) 0.2236(11) 0.0307(8) 0.036(3) Uiso 0.507(17) 1 d P A 6
H36C H 0.1393 0.2950 0.0279 0.043 Uiso 0.507(17) 1 calc PR A 6
H36D H 0.1046 0.2046 -0.0020 0.043 Uiso 0.507(17) 1 calc PR A 6
C37' C 0.1539(5) 0.1942(13) 0.1064(8) 0.053(4) Uiso 0.507(17) 1 d P A 6
H37C H 0.1508 0.1225 0.1038 0.064 Uiso 0.507(17) 1 calc PR A 6
H37D H 0.1872 0.2067 0.1335 0.064 Uiso 0.507(17) 1 calc PR A 6
C38' C 0.1429(8) 0.2190(14) 0.1503(10) 0.072(5) Uiso 0.507(17) 1 d P A 6
H38C H 0.1704 0.2423 0.1944 0.086 Uiso 0.507(17) 1 calc PR A 6
H38D H 0.1305 0.1618 0.1601 0.086 Uiso 0.507(17) 1 calc PR A 6
C39' C 0.1018(9) 0.311(2) 0.1122(14) 0.144(12) Uiso 0.507(17) 1 d P A 6
H39D H 0.0882 0.3196 0.1381 0.215 Uiso 0.507(17) 1 calc PR A 6
H39E H 0.0779 0.2933 0.0643 0.215 Uiso 0.507(17) 1 calc PR A 6
H39F H 0.1163 0.3721 0.1127 0.215 Uiso 0.507(17) 1 calc PR A 6
C40 C 0.1476(9) -0.2094(14) -0.1251(12) 0.044(5) Uiso 0.45(4) 1 d P B 7
H40A H 0.1204 -0.1743 -0.1629 0.053 Uiso 0.45(4) 1 calc PR B 7
H40B H 0.1741 -0.1851 -0.1244 0.053 Uiso 0.45(4) 1 calc PR B 7
C41 C 0.1416(8) -0.3133(12) -0.1455(11) 0.041(5) Uiso 0.45(4) 1 d P B 7
H41A H 0.1705 -0.3485 -0.1127 0.049 Uiso 0.45(4) 1 calc PR B 7
H41B H 0.1175 -0.3416 -0.1417 0.049 Uiso 0.45(4) 1 calc PR B 7
C42 C 0.1289(10) -0.3290(15) -0.2165(12) 0.061(6) Uiso 0.45(4) 1 d P B 7
H42A H 0.1537 -0.3033 -0.2195 0.073 Uiso 0.45(4) 1 calc PR B 7
H42B H 0.1010 -0.2910 -0.2490 0.073 Uiso 0.45(4) 1 calc PR B 7
C43 C 0.1206(12) -0.4320(19) -0.2388(15) 0.092(9) Uiso 0.45(4) 1 d P B 7
H43A H 0.1138 -0.4368 -0.2853 0.138 Uiso 0.45(4) 1 calc PR B 7
H43B H 0.0946 -0.4568 -0.2393 0.138 Uiso 0.45(4) 1 calc PR B 7
H43C H 0.1479 -0.4705 -0.2065 0.138 Uiso 0.45(4) 1 calc PR B 7
C40' C 0.1618(6) -0.1934(10) -0.1062(8) 0.031(3) Uiso 0.55(4) 1 d P B 8
H40C H 0.1372 -0.1586 -0.1480 0.037 Uiso 0.55(4) 1 calc PR B 8
H40D H 0.1915 -0.1682 -0.0945 0.037 Uiso 0.55(4) 1 calc PR B 8
C41' C 0.1587(7) -0.3027(11) -0.1232(10) 0.045(4) Uiso 0.55(4) 1 d P B 8
H41C H 0.1337 -0.3324 -0.1224 0.055 Uiso 0.55(4) 1 calc PR B 8
H41D H 0.1876 -0.3350 -0.0872 0.055 Uiso 0.55(4) 1 calc PR B 8
C42' C 0.1495(8) -0.3209(11) -0.1962(10) 0.056(5) Uiso 0.55(4) 1 d P B 8
H42C H 0.1213 -0.2857 -0.2313 0.067 Uiso 0.55(4) 1 calc PR B 8
H42D H 0.1750 -0.2919 -0.1960 0.067 Uiso 0.55(4) 1 calc PR B 8
C43' C 0.1445(10) -0.4252(15) -0.2185(12) 0.089(7) Uiso 0.55(4) 1 d P B 8
H43D H 0.1392 -0.4282 -0.2641 0.134 Uiso 0.55(4) 1 calc PR B 8
H43E H 0.1185 -0.4546 -0.2209 0.134 Uiso 0.55(4) 1 calc PR B 8
H43F H 0.1725 -0.4610 -0.1849 0.134 Uiso 0.55(4) 1 calc PR B 8
C44 C 0.1099(4) -0.2259(7) -0.0463(6) 0.045(3) Uiso 0.749(17) 1 d P B 9
H44A H 0.1149 -0.2972 -0.0426 0.054 Uiso 0.749(17) 1 calc PR B 9
H44B H 0.1078 -0.2053 -0.0080 0.054 Uiso 0.749(17) 1 calc PR B 9
C45 C 0.0645(5) -0.2027(10) -0.1155(8) 0.059(4) Uiso 0.749(17) 1 d P B 9
H45A H 0.0639 -0.2365 -0.1531 0.071 Uiso 0.749(17) 1 calc PR B 9
H45B H 0.0630 -0.1318 -0.1243 0.071 Uiso 0.749(17) 1 calc PR B 9
C46 C 0.0218(5) -0.2331(10) -0.1179(9) 0.074(4) Uiso 0.749(17) 1 d P B 9
H46A H 0.0262 -0.2130 -0.0741 0.088 Uiso 0.749(17) 1 calc PR B 9
H46B H -0.0051 -0.1974 -0.1559 0.088 Uiso 0.749(17) 1 calc PR B 9
C47 C 0.0119(5) -0.3370(11) -0.1278(8) 0.109(6) Uiso 0.749(17) 1 d P B 9
H47A H -0.0105 -0.3529 -0.1176 0.164 Uiso 0.749(17) 1 calc PR B 9
H47B H 0.0402 -0.3737 -0.0967 0.164 Uiso 0.749(17) 1 calc PR B 9
H47C H -0.0005 -0.3544 -0.1758 0.164 Uiso 0.749(17) 1 calc PR B 9
C44' C 0.0927(10) -0.2283(17) -0.0719(15) 0.024(6) Uiso 0.251(17) 1 d P B 10
H44C H 0.0933 -0.2981 -0.0817 0.029 Uiso 0.251(17) 1 calc PR B 10
H44D H 0.0892 -0.2246 -0.0332 0.029 Uiso 0.251(17) 1 calc PR B 10
C45' C 0.0525(11) -0.186(2) -0.1319(17) 0.038(8) Uiso 0.251(17) 1 d P B 10
H45C H 0.0534 -0.1973 -0.1726 0.045 Uiso 0.251(17) 1 calc PR B 10
H45D H 0.0533 -0.1144 -0.1251 0.045 Uiso 0.251(17) 1 calc PR B 10
C46' C 0.0090(16) -0.224(3) -0.147(3) 0.058(10) Uiso 0.251(17) 1 d P B 10
H46C H 0.0185 -0.2845 -0.1195 0.070 Uiso 0.251(17) 1 calc PR B 10
H46D H 0.0017 -0.1777 -0.1223 0.070 Uiso 0.251(17) 1 calc PR B 10
C47' C -0.0152(17) -0.237(4) -0.180(3) 0.103(17) Uiso 0.251(17) 1 d P B 10
H47D H -0.0361 -0.2514 -0.1666 0.155 Uiso 0.251(17) 1 calc PR B 10
H47E H -0.0126 -0.2945 -0.2023 0.155 Uiso 0.251(17) 1 calc PR B 10
H47F H -0.0271 -0.1823 -0.2124 0.155 Uiso 0.251(17) 1 calc PR B 10
C48 C 0.2117(6) -0.2244(12) 0.0402(8) 0.034(4) Uiso 0.444(17) 1 d P B 11
H48A H 0.2157 -0.2907 0.0281 0.040 Uiso 0.444(17) 1 calc PR B 11
H48B H 0.2385 -0.1849 0.0518 0.040 Uiso 0.444(17) 1 calc PR B 11
C49 C 0.2096(8) -0.2297(16) 0.1034(11) 0.064(6) Uiso 0.444(17) 1 d P B 11
H49A H 0.1888 -0.2853 0.0920 0.077 Uiso 0.444(17) 1 calc PR B 11
H49B H 0.2404 -0.2543 0.1400 0.077 Uiso 0.444(17) 1 calc PR B 11
C50 C 0.2027(8) -0.1878(18) 0.1283(11) 0.083(8) Uiso 0.444(17) 1 d P B 11
H50A H 0.1763 -0.2187 0.1245 0.099 Uiso 0.444(17) 1 calc PR B 11
H50B H 0.1906 -0.1279 0.0999 0.099 Uiso 0.444(17) 1 calc PR B 11
C51 C 0.2318(10) -0.152(2) 0.2004(14) 0.092(8) Uiso 0.444(17) 1 d P B 11
H51A H 0.2125 -0.1219 0.2129 0.138 Uiso 0.444(17) 1 calc PR B 11
H51B H 0.2536 -0.1042 0.2046 0.138 Uiso 0.444(17) 1 calc PR B 11
H51C H 0.2485 -0.2070 0.2315 0.138 Uiso 0.444(17) 1 calc PR B 11
C48' C 0.1981(6) -0.2502(13) 0.0231(9) 0.063(5) Uiso 0.556(17) 1 d P B 12
H48C H 0.1827 -0.3115 0.0210 0.075 Uiso 0.556(17) 1 calc PR B 12
H48D H 0.2199 -0.2656 0.0111 0.075 Uiso 0.556(17) 1 calc PR B 12
C49' C 0.2250(9) -0.2088(18) 0.0984(12) 0.099(7) Uiso 0.556(17) 1 d P B 12
H49C H 0.2193 -0.2602 0.1220 0.118 Uiso 0.556(17) 1 calc PR B 12
H49D H 0.2570 -0.2200 0.1137 0.118 Uiso 0.556(17) 1 calc PR B 12
C50' C 0.2309(6) -0.1244(12) 0.1400(8) 0.069(5) Uiso 0.556(17) 1 d P B 12
H50C H 0.2017 -0.0885 0.1110 0.083 Uiso 0.556(17) 1 calc PR B 12
H50D H 0.2539 -0.0842 0.1399 0.083 Uiso 0.556(17) 1 calc PR B 12
C51' C 0.2434(7) -0.1136(17) 0.2141(10) 0.085(6) Uiso 0.556(17) 1 d P B 12
H51D H 0.2402 -0.0453 0.2227 0.127 Uiso 0.556(17) 1 calc PR B 12
H51E H 0.2751 -0.1346 0.2473 0.127 Uiso 0.556(17) 1 calc PR B 12
H51F H 0.2229 -0.1540 0.2193 0.127 Uiso 0.556(17) 1 calc PR B 12

loop_
_atom_site_aniso_label
_atom_site_aniso_U_11
_atom_site_aniso_U_22
_atom_site_aniso_U_33
_atom_site_aniso_U_23
_atom_site_aniso_U_13
_atom_site_aniso_U_12
Pt 0.02480(11) 0.05253(15) 0.03247(12) 0.00829(12) 0.02061(9) 0.00651(12)
P1 0.0658(12) 0.0475(10) 0.0602(11) 0.0223(9) 0.0532(10) 0.0240(9)
P2 0.0611(12) 0.0721(14) 0.0616(12) -0.0318(10) 0.0500(10) -0.0335(10)
C1 0.075(5) 0.052(4) 0.040(3) 0.017(4) 0.044(3) 0.019(4)
C2 0.034(3) 0.053(4) 0.059(4) 0.027(4) 0.015(3) 0.007(4)
C3 0.062(4) 0.052(4) 0.090(5) 0.018(4) 0.061(4) 0.014(4)
C4 0.110(7) 0.083(6) 0.118(8) 0.018(6) 0.098(7) 0.022(6)
C5 0.139(10) 0.079(7) 0.166(11) 0.004(8) 0.137(10) 0.007(8)
C6 0.121(9) 0.069(7) 0.211(15) -0.007(9) 0.139(11) 0.011(7)
C7 0.072(6) 0.066(6) 0.185(12) -0.004(7) 0.095(8) 0.000(5)
C8 0.053(4) 0.047(5) 0.126(8) 0.009(5) 0.060(5) 0.007(4)
C9 0.029(3) 0.045(3) 0.032(3) 0.001(3) 0.020(2) 0.003(3)
C10 0.027(2) 0.036(3) 0.034(3) 0.002(3) 0.020(2) 0.000(3)
C11 0.022(2) 0.036(3) 0.029(2) -0.007(3) 0.016(2) -0.003(3)
C12 0.024(3) 0.041(3) 0.028(3) -0.003(2) 0.018(2) -0.001(2)
C13 0.022(3) 0.032(3) 0.029(3) -0.003(2) 0.016(2) 0.000(2)
C14 0.023(3) 0.039(3) 0.030(3) 0.003(2) 0.017(2) 0.003(2)
C15 0.031(3) 0.044(4) 0.025(3) 0.000(2) 0.018(2) 0.005(3)
C16 0.035(3) 0.044(4) 0.025(3) 0.003(3) 0.021(3) 0.002(3)
C17 0.034(3) 0.049(4) 0.032(3) 0.002(3) 0.026(3) 0.004(3)
C18 0.040(3) 0.049(4) 0.046(4) 0.005(3) 0.029(3) -0.004(3)
C19 0.063(5) 0.038(4) 0.067(5) -0.003(3) 0.040(4) -0.008(3)
C20 0.061(5) 0.041(4) 0.063(5) -0.004(4) 0.037(4) 0.000(4)
C21 0.046(4) 0.045(4) 0.043(4) 0.000(3) 0.031(3) 0.006(3)
C22 0.038(3) 0.037(3) 0.029(3) 0.001(3) 0.017(3) 0.007(3)
C23 0.041(3) 0.041(4) 0.033(3) 0.002(3) 0.022(3) 0.004(3)
C24 0.054(4) 0.063(5) 0.036(4) -0.003(3) 0.029(3) 0.007(4)
C25 0.078(5) 0.065(5) 0.038(4) -0.013(3) 0.034(4) 0.004(4)
C26 0.051(4) 0.066(5) 0.042(4) -0.006(4) 0.015(4) -0.003(4)
C27 0.040(4) 0.060(5) 0.035(4) -0.003(3) 0.014(3) 0.001(3)

loop_
_atom_type_symbol
_atom_type_description
_atom_type_scat_dispersion_real
_atom_type_scat_dispersion_imag
_atom_type_scat_source
C C 0.0033 0.0016 'International Tables Vol C Tables 4.2.6.8 and 6.1.1.4'
H H 0.0000 0.0000 'International Tables Vol C Tables 4.2.6.8 and 6.1.1.4'
P P 0.1023 0.0942 'International Tables Vol C Tables 4.2.6.8 and 6.1.1.4'
Pt Pt -1.7033 8.3905 'International Tables Vol C Tables 4.2.6.8 and 6.1.1.4'

loop_
_geom_angle_atom_site_label_1
_geom_angle_atom_site_label_2
_geom_angle_atom_site_label_3
_geom_angle
_geom_angle_site_symmetry_1
_geom_angle_site_symmetry_3
_geom_angle_publ_flag
C9 Pt C1 179.3(3) . . ?
C9 Pt P1 91.08(19) . . ?
C1 Pt P1 89.6(2) . . ?
C9 Pt P2 90.63(19) . . ?
C1 Pt P2 88.7(2) . . ?
P1 Pt P2 178.06(7) . . ?
C40' P1 C48' 98.4(7) . . ?
C40' P1 C44 112.9(7) . . ?
C48' P1 C44 95.4(7) . . ?
C40' P1 C48 102.7(7) . . ?
C48' P1 C48 16.4(7) . . ?
C44 P1 C48 107.7(6) . . ?
C40' P1 C40 13.6(6) . . ?
C48' P1 C40 103.3(8) . . ?
C44 P1 C40 99.5(8) . . ?
C48 P1 C40 110.8(8) . . ?
C40' P1 C44' 102.9(9) . . ?
C48' P1 C44' 105.7(10) . . ?
C44 P1 C44' 13.1(7) . . ?
C48 P1 C44' 119.3(9) . . ?
C40 P1 C44' 89.3(10) . . ?
C40' P1 Pt 110.3(5) . . ?
C48' P1 Pt 121.4(6) . . ?
C44 P1 Pt 116.6(3) . . ?
C48 P1 Pt 105.4(6) . . ?
C40 P1 Pt 116.6(5) . . ?
C44' P1 Pt 115.3(6) . . ?
C32 P2 C36 117.3(8) . . ?
C32 P2 C28 87.3(7) . . ?
C36 P2 C28 99.6(7) . . ?
C32 P2 C36' 103.3(7) . . ?
C36 P2 C36' 15.5(6) . . ?
C28 P2 C36' 106.7(6) . . ?
C32 P2 C32' 16.8(6) . . ?
C36 P2 C32' 108.2(8) . . ?
C28 P2 C32' 103.1(7) . . ?
C36' P2 C32' 93.0(7) . . ?
C32 P2 C28' 112.0(9) . . ?
C36 P2 C28' 100.0(8) . . ?
C28 P2 C28' 28.9(6) . . ?
C36' P2 C28' 113.0(8) . . ?
C32' P2 C28' 128.7(9) . . ?
C32 P2 Pt 113.7(5) . . ?
C36 P2 Pt 114.6(5) . . ?
C28 P2 Pt 121.1(4) . . ?
C36' P2 Pt 119.1(4) . . ?
C32' P2 Pt 109.0(5) . . ?
C28' P2 Pt 96.2(6) . . ?
C2 C1 Pt 177.0(7) . . ?
C1 C2 C3 176.8(10) . . ?
C4 C3 C8 118.0(7) . . ?
C4 C3 C2 123.5(8) . . ?
C8 C3 C2 118.5(7) . . ?
C3 C4 C5 120.5(11) . . ?
C3 C4 H4A 119.8 . . ?
C5 C4 H4A 119.8 . . ?
C6 C5 C4 118.0(11) . . ?
C6 C5 H5A 121.0 . . ?
C4 C5 H5A 121.0 . . ?
C7 C6 C5 122.1(9) . . ?
C7 C6 H6A 119.0 . . ?
C5 C6 H6A 119.0 . . ?
C6 C7 C8 120.1(11) . . ?
C6 C7 H7A 119.9 . . ?
C8 C7 H7A 119.9 . . ?
C7 C8 C3 121.3(10) . . ?
C7 C8 H8A 119.3 . . ?
C3 C8 H8A 119.3 . . ?
C10 C9 Pt 179.4(6) . . ?
C9 C10 C11 178.8(7) . . ?
C13 C11 C12 116.5(4) . . ?
C13 C11 C10 122.4(5) . . ?
C12 C11 C10 121.1(5) . . ?
C13 C12 C11 121.5(5) 5 . ?
C13 C12 C17 113.3(5) 5 5 ?
C11 C12 C17 125.1(5) . 5 ?
C12 C13 C11 122.0(5) 5 . ?
C12 C13 C14 112.9(5) 5 . ?
C11 C13 C14 125.2(5) . . ?
C22 C14 C13 105.4(4) . . ?
C22 C14 C15 105.5(4) . . ?
C13 C14 C15 106.1(4) . . ?
C22 C14 H14A 113.0 . . ?
C13 C14 H14A 113.0 . . ?
C15 C14 H14A 113.0 . . ?
C21 C15 C16 120.1(6) . . ?
C21 C15 C14 127.1(5) . . ?
C16 C15 C14 112.8(5) . . ?
C18 C16 C15 120.0(6) . . ?
C18 C16 C17 127.0(5) . . ?
C15 C16 C17 113.0(5) . . ?
C16 C17 C12 106.6(4) . 5 ?
C16 C17 C23 105.8(5) . . ?
C12 C17 C23 104.9(5) 5 . ?
C16 C17 H17A 113.0 . . ?
C12 C17 H17A 113.0 5 . ?
C23 C17 H17A 113.0 . . ?
C16 C18 C19 120.0(6) . . ?
C16 C18 H18A 120.0 . . ?
C19 C18 H18A 120.0 . . ?
C20 C19 C18 119.5(7) . . ?
C20 C19 H19A 120.2 . . ?
C18 C19 H19A 120.2 . . ?
C21 C20 C19 121.1(7) . . ?
C21 C20 H20A 119.5 . . ?
C19 C20 H20A 119.5 . . ?
C15 C21 C20 119.3(6) . . ?
C15 C21 H21A 120.3 . . ?
C20 C21 H21A 120.3 . . ?
C27 C22 C23 119.9(6) . . ?
C27 C22 C14 126.9(6) . . ?
C23 C22 C14 113.3(5) . . ?
C24 C23 C22 121.0(6) . . ?
C24 C23 C17 126.2(6) . . ?
C22 C23 C17 112.8(5) . . ?
C23 C24 C25 118.9(7) . . ?
C23 C24 H24A 120.5 . . ?
C25 C24 H24A 120.5 . . ?
C26 C25 C24 120.6(6) . . ?
C26 C25 H25A 119.7 . . ?
C24 C25 H25A 119.7 . . ?
C25 C26 C27 120.9(7) . . ?
C25 C26 H26A 119.5 . . ?
C27 C26 H26A 119.5 . . ?
C22 C27 C26 118.7(7) . . ?
C22 C27 H27A 120.7 . . ?
C26 C27 H27A 120.7 . . ?
C29 C28 P2 108.9(8) . . ?
C29 C28 H28A 109.9 . . ?
P2 C28 H28A 109.9 . . ?
C29 C28 H28B 109.9 . . ?
P2 C28 H28B 109.9 . . ?
H28A C28 H28B 108.3 . . ?
C30 C29 C28 101.8(12) . . ?
C30 C29 H29A 111.4 . . ?
C28 C29 H29A 111.4 . . ?
C30 C29 H29B 111.4 . . ?
C28 C29 H29B 111.4 . . ?
H29A C29 H29B 109.3 . . ?
C29 C30 C31 95.1(15) . . ?
C29 C30 H30A 112.7 . . ?
C31 C30 H30A 112.7 . . ?
C29 C30 H30B 112.7 . . ?
C31 C30 H30B 112.7 . . ?
H30A C30 H30B 110.2 . . ?
C30 C31 H31A 109.5 . . ?
C30 C31 H31B 109.5 . . ?
H31A C31 H31B 109.5 . . ?
C30 C31 H31C 109.5 . . ?
H31A C31 H31C 109.5 . . ?
H31B C31 H31C 109.5 . . ?
C29' C28' P2 112.2(19) . . ?
C29' C28' H28C 109.2 . . ?
P2 C28' H28C 109.2 . . ?
C29' C28' H28D 109.2 . . ?
P2 C28' H28D 109.2 . . ?
H28C C28' H28D 107.9 . . ?
C28' C29' C30' 101(2) . . ?
C28' C29' H29C 111.5 . . ?
C30' C29' H29C 111.5 . . ?
C28' C29' H29D 111.5 . . ?
C30' C29' H29D 111.5 . . ?
H29C C29' H29D 109.4 . . ?
C31' C30' C29' 123(3) . . ?
C31' C30' H30C 106.5 . . ?
C29' C30' H30C 106.5 . . ?
C31' C30' H30D 106.5 . . ?
C29' C30' H30D 106.5 . . ?
H30C C30' H30D 106.5 . . ?
C30' C31' H31D 109.5 . . ?
C30' C31' H31E 109.5 . . ?
H31D C31' H31E 109.5 . . ?
C30' C31' H31F 109.5 . . ?
H31D C31' H31F 109.5 . . ?
H31E C31' H31F 109.5 . . ?
C33 C32 P2 110.6(9) . . ?
C33 C32 H32A 109.5 . . ?
P2 C32 H32A 109.5 . . ?
C33 C32 H32B 109.5 . . ?
P2 C32 H32B 109.5 . . ?
H32A C32 H32B 108.1 . . ?
C32 C33 C34 111.5(12) . . ?
C32 C33 H33A 109.3 . . ?
C34 C33 H33A 109.3 . . ?
C32 C33 H33B 109.3 . . ?
C34 C33 H33B 109.3 . . ?
H33A C33 H33B 108.0 . . ?
C35 C34 C33 117.1(17) . . ?
C35 C34 H34A 108.0 . . ?
C33 C34 H34A 108.0 . . ?
C35 C34 H34B 108.0 . . ?
C33 C34 H34B 108.0 . . ?
H34A C34 H34B 107.3 . . ?
C34 C35 H35A 109.5 . . ?
C34 C35 H35B 109.5 . . ?
H35A C35 H35B 109.5 . . ?
C34 C35 H35C 109.5 . . ?
H35A C35 H35C 109.5 . . ?
H35B C35 H35C 109.5 . . ?
C33' C32' P2 117.9(13) . . ?
C33' C32' H32C 107.8 . . ?
P2 C32' H32C 107.8 . . ?
C33' C32' H32D 107.8 . . ?
P2 C32' H32D 107.8 . . ?
H32C C32' H32D 107.2 . . ?
C32' C33' C34' 116.3(18) . . ?
C32' C33' H33C 108.2 . . ?
C34' C33' H33C 108.2 . . ?
C32' C33' H33D 108.2 . . ?
C34' C33' H33D 108.2 . . ?
H33C C33' H33D 107.4 . . ?
C35' C34' C33' 132(3) . . ?
C35' C34' H34C 104.4 . . ?
C33' C34' H34C 104.4 . . ?
C35' C34' H34D 104.4 . . ?
C33' C34' H34D 104.4 . . ?
H34C C34' H34D 105.6 . . ?
C34' C35' H35D 109.5 . . ?
C34' C35' H35E 109.5 . . ?
H35D C35' H35E 109.5 . . ?
C34' C35' H35F 109.5 . . ?
H35D C35' H35F 109.5 . . ?
H35E C35' H35F 109.5 . . ?
C37 C36 P2 119.9(12) . . ?
C37 C36 H36A 107.4 . . ?
P2 C36 H36A 107.4 . . ?
C37 C36 H36B 107.4 . . ?
P2 C36 H36B 107.4 . . ?
H36A C36 H36B 106.9 . . ?
C36 C37 C38 96.0(13) . . ?
C36 C37 H37A 112.5 . . ?
C38 C37 H37A 112.5 . . ?
C36 C37 H37B 112.5 . . ?
C38 C37 H37B 112.5 . . ?
H37A C37 H37B 110.1 . . ?
C39 C38 C37 153(4) . . ?
C39 C38 H38A 98.4 . . ?
C37 C38 H38A 98.4 . . ?
C39 C38 H38B 98.4 . . ?
C37 C38 H38B 98.4 . . ?
H38A C38 H38B 103.8 . . ?
C38 C39 H39A 109.5 . . ?
C38 C39 H39B 109.5 . . ?
H39A C39 H39B 109.5 . . ?
C38 C39 H39C 109.5 . . ?
H39A C39 H39C 109.5 . . ?
H39B C39 H39C 109.5 . . ?
C37' C36' P2 109.8(10) . . ?
C37' C36' H36C 109.7 . . ?
P2 C36' H36C 109.7 . . ?
C37' C36' H36D 109.7 . . ?
P2 C36' H36D 109.7 . . ?
H36C C36' H36D 108.2 . . ?
C38' C37' C36' 135.8(17) . . ?
C38' C37' H37C 103.2 . . ?
C36' C37' H37C 103.2 . . ?
C38' C37' H37D 103.2 . . ?
C36' C37' H37D 103.2 . . ?
H37C C37' H37D 105.2 . . ?
C37' C38' C39' 108.4(17) . . ?
C37' C38' H38C 110.0 . . ?
C39' C38' H38C 110.0 . . ?
C37' C38' H38D 110.0 . . ?
C39' C38' H38D 110.0 . . ?
H38C C38' H38D 108.4 . . ?
C38' C39' H39D 109.5 . . ?
C38' C39' H39E 109.5 . . ?
H39D C39' H39E 109.5 . . ?
C38' C39' H39F 109.5 . . ?
H39D C39' H39F 109.5 . . ?
H39E C39' H39F 109.5 . . ?
C41 C40 P1 121.7(12) . . ?
C41 C40 H40A 106.9 . . ?
P1 C40 H40A 106.9 . . ?
C41 C40 H40B 106.9 . . ?
P1 C40 H40B 106.9 . . ?
H40A C40 H40B 106.7 . . ?
C42 C41 C40 113.6(15) . . ?
C42 C41 H41A 108.8 . . ?
C40 C41 H41A 108.8 . . ?
C42 C41 H41B 108.8 . . ?
C40 C41 H41B 108.8 . . ?
H41A C41 H41B 107.7 . . ?
C41 C42 C43 114.3(18) . . ?
C41 C42 H42A 108.7 . . ?
C43 C42 H42A 108.7 . . ?
C41 C42 H42B 108.7 . . ?
C43 C42 H42B 108.7 . . ?
H42A C42 H42B 107.6 . . ?
C42 C43 H43A 109.5 . . ?
C42 C43 H43B 109.5 . . ?
H43A C43 H43B 109.5 . . ?
C42 C43 H43C 109.5 . . ?
H43A C43 H43C 109.5 . . ?
H43B C43 H43C 109.5 . . ?
C41' C40' P1 114.0(9) . . ?
C41' C40' H40C 108.8 . . ?
P1 C40' H40C 108.8 . . ?
C41' C40' H40D 108.8 . . ?
P1 C40' H40D 108.8 . . ?
H40C C40' H40D 107.7 . . ?
C40' C41' C42' 112.2(11) . . ?
C40' C41' H41C 109.2 . . ?
C42' C41' H41C 109.2 . . ?
C40' C41' H41D 109.2 . . ?
C42' C41' H41D 109.2 . . ?
H41C C41' H41D 107.9 . . ?
C43' C42' C41' 116.2(14) . . ?
C43' C42' H42C 108.2 . . ?
C41' C42' H42C 108.2 . . ?
C43' C42' H42D 108.2 . . ?
C41' C42' H42D 108.2 . . ?
H42C C42' H42D 107.4 . . ?
C42' C43' H43D 109.5 . . ?
C42' C43' H43E 109.5 . . ?
H43D C43' H43E 109.5 . . ?
C42' C43' H43F 109.5 . . ?
H43D C43' H43F 109.5 . . ?
H43E C43' H43F 109.5 . . ?
C45 C44 P1 112.5(7) . . ?
C45 C44 H44A 109.1 . . ?
P1 C44 H44A 109.1 . . ?
C45 C44 H44B 109.1 . . ?
P1 C44 H44B 109.1 . . ?
H44A C44 H44B 107.8 . . ?
C44 C45 C46 113.5(11) . . ?
C44 C45 H45A 108.9 . . ?
C46 C45 H45A 108.9 . . ?
C44 C45 H45B 108.9 . . ?
C46 C45 H45B 108.9 . . ?
H45A C45 H45B 107.7 . . ?
C47 C46 C45 114.3(12) . . ?
C47 C46 H46A 108.7 . . ?
C45 C46 H46A 108.7 . . ?
C47 C46 H46B 108.7 . . ?
C45 C46 H46B 108.7 . . ?
H46A C46 H46B 107.6 . . ?
C46 C47 H47A 109.5 . . ?
C46 C47 H47B 109.5 . . ?
H47A C47 H47B 109.5 . . ?
C46 C47 H47C 109.5 . . ?
H47A C47 H47C 109.5 . . ?
H47B C47 H47C 109.5 . . ?
C45' C44' P1 117.7(17) . . ?
C45' C44' H44C 107.9 . . ?
P1 C44' H44C 107.9 . . ?
C45' C44' H44D 107.9 . . ?
P1 C44' H44D 107.9 . . ?
H44C C44' H44D 107.2 . . ?
C44' C45' C46' 114(3) . . ?
C44' C45' H45C 108.7 . . ?
C46' C45' H45C 108.7 . . ?
C44' C45' H45D 108.7 . . ?
C46' C45' H45D 108.7 . . ?
H45C C45' H45D 107.6 . . ?
C47' C46' C45' 137(7) . . ?
C47' C46' H46C 102.9 . . ?
C45' C46' H46C 102.9 . . ?
C47' C46' H46D 102.9 . . ?
C45' C46' H46D 102.9 . . ?
H46C C46' H46D 105.1 . . ?
C46' C47' H47D 109.5 . . ?
C46' C47' H47E 109.5 . . ?
H47D C47' H47E 109.5 . . ?
C46' C47' H47F 109.5 . . ?
H47D C47' H47F 109.5 . . ?
H47E C47' H47F 109.5 . . ?
C49 C48 P1 111.3(12) . . ?
C49 C48 H48A 109.4 . . ?
P1 C48 H48A 109.4 . . ?
C49 C48 H48B 109.4 . . ?
P1 C48 H48B 109.4 . . ?
H48A C48 H48B 108.0 . . ?
C50 C49 C48 138(3) . . ?
C50 C49 H49A 102.6 . . ?
C48 C49 H49A 102.6 . . ?
C50 C49 H49B 102.6 . . ?
C48 C49 H49B 102.6 . . ?
H49A C49 H49B 104.9 . . ?
C49 C50 C51 131(3) . . ?
C49 C50 H50A 104.6 . . ?
C51 C50 H50A 104.6 . . ?
C49 C50 H50B 104.6 . . ?
C51 C50 H50B 104.6 . . ?
H50A C50 H50B 105.7 . . ?
C50 C51 H51A 109.5 . . ?
C50 C51 H51B 109.5 . . ?
H51A C51 H51B 109.5 . . ?
C50 C51 H51C 109.5 . . ?
H51A C51 H51C 109.5 . . ?
H51B C51 H51C 109.5 . . ?
C49' C48' P1 112.1(13) . . ?
C49' C48' H48C 109.2 . . ?
P1 C48' H48C 109.2 . . ?
C49' C48' H48D 109.2 . . ?
P1 C48' H48D 109.2 . . ?
H48C C48' H48D 107.9 . . ?
C50' C49' C48' 144.4(18) . . ?
C50' C49' H49C 100.8 . . ?
C48' C49' H49C 100.8 . . ?
C50' C49' H49D 100.8 . . ?
C48' C49' H49D 100.8 . . ?
H49C C49' H49D 104.4 . . ?
C49' C50' C51' 132.6(17) . . ?
C49' C50' H50C 104.1 . . ?
C51' C50' H50C 104.1 . . ?
C49' C50' H50D 104.1 . . ?
C51' C50' H50D 104.1 . . ?
H50C C50' H50D 105.5 . . ?
C50' C51' H51D 109.5 . . ?
C50' C51' H51E 109.5 . . ?
H51D C51' H51E 109.5 . . ?
C50' C51' H51F 109.5 . . ?
H51D C51' H51F 109.5 . . ?
H51E C51' H51F 109.5 . . ?

loop_
_geom_bond_atom_site_label_1
_geom_bond_atom_site_label_2
_geom_bond_distance
_geom_bond_site_symmetry_2
_geom_bond_publ_flag
Pt C9 1.982(5) . ?
Pt C1 2.104(7) . ?
Pt P1 2.291(2) . ?
Pt P2 2.296(2) . ?
P1 C40' 1.752(13) . ?
P1 C48' 1.759(16) . ?
P1 C44 1.764(10) . ?
P1 C48 1.923(15) . ?
P1 C40 1.97(2) . ?
P1 C44' 2.12(3) . ?
P2 C32 1.671(14) . ?
P2 C36 1.751(16) . ?
P2 C28 1.787(12) . ?
P2 C36' 1.899(14) . ?
P2 C32' 2.024(19) . ?
P2 C28' 2.18(2) . ?
C1 C2 1.025(9) . ?
C2 C3 1.527(10) . ?
C3 C4 1.378(12) . ?
C3 C8 1.409(11) . ?
C4 C5 1.419(12) . ?
C4 H4A 0.9500 . ?
C5 C6 1.399(17) . ?
C5 H5A 0.9500 . ?
C6 C7 1.326(17) . ?
C6 H6A 0.9500 . ?
C7 C8 1.376(11) . ?
C7 H7A 0.9500 . ?
C8 H8A 0.9500 . ?
C9 C10 1.221(7) . ?
C10 C11 1.427(7) . ?
C11 C13 1.402(7) . ?
C11 C12 1.408(7) . ?
C12 C13 1.396(7) 5 ?
C12 C17 1.525(8) 5 ?
C13 C12 1.396(7) 5 ?
C13 C14 1.526(7) . ?
C14 C22 1.524(8) . ?
C14 C15 1.533(8) . ?
C14 H14A 1.0000 . ?
C15 C21 1.381(8) . ?
C15 C16 1.403(7) . ?
C16 C18 1.376(8) . ?
C16 C17 1.525(8) . ?
C17 C12 1.525(8) 5 ?
C17 C23 1.525(8) . ?
C17 H17A 1.0000 . ?
C18 C19 1.393(9) . ?
C18 H18A 0.9500 . ?
C19 C20 1.384(10) . ?
C19 H19A 0.9500 . ?
C20 C21 1.384(9) . ?
C20 H20A 0.9500 . ?
C21 H21A 0.9500 . ?
C22 C27 1.383(8) . ?
C22 C23 1.398(8) . ?
C23 C24 1.373(8) . ?
C24 C25 1.386(10) . ?
C24 H24A 0.9500 . ?
C25 C26 1.371(11) . ?
C25 H25A 0.9500 . ?
C26 C27 1.394(10) . ?
C26 H26A 0.9500 . ?
C27 H27A 0.9500 . ?
C28 C29 1.71(2) . ?
C28 H28A 0.9900 . ?
C28 H28B 0.9900 . ?
C29 C30 1.50(2) . ?
C29 H29A 0.9900 . ?
C29 H29B 0.9900 . ?
C30 C31 1.74(3) . ?
C30 H30A 0.9900 . ?
C30 H30B 0.9900 . ?
C31 H31A 0.9800 . ?
C31 H31B 0.9800 . ?
C31 H31C 0.9800 . ?
C28' C29' 1.25(3) . ?
C28' H28C 0.9900 . ?
C28' H28D 0.9900 . ?
C29' C30' 1.71(4) . ?
C29' H29C 0.9900 . ?
C29' H29D 0.9900 . ?
C30' C31' 1.19(4) . ?
C30' H30C 0.9900 . ?
C30' H30D 0.9900 . ?
C31' H31D 0.9800 . ?
C31' H31E 0.9800 . ?
C31' H31F 0.9800 . ?
C32 C33 1.514(18) . ?
C32 H32A 0.9900 . ?
C32 H32B 0.9900 . ?
C33 C34 1.531(19) . ?
C33 H33A 0.9900 . ?
C33 H33B 0.9900 . ?
C34 C35 1.37(3) . ?
C34 H34A 0.9900 . ?
C34 H34B 0.9900 . ?
C35 H35A 0.9800 . ?
C35 H35B 0.9800 . ?
C35 H35C 0.9800 . ?
C32' C33' 1.48(3) . ?
C32' H32C 0.9900 . ?
C32' H32D 0.9900 . ?
C33' C34' 1.59(3) . ?
C33' H33C 0.9900 . ?
C33' H33D 0.9900 . ?
C34' C35' 0.97(3) . ?
C34' H34C 0.9900 . ?
C34' H34D 0.9900 . ?
C35' H35D 0.9800 . ?
C35' H35E 0.9800 . ?
C35' H35F 0.9800 . ?
C36 C37 1.57(2) . ?
C36 H36A 0.9900 . ?
C36 H36B 0.9900 . ?
C37 C38 1.97(4) . ?
C37 H37A 0.9900 . ?
C37 H37B 0.9900 . ?
C38 C39 0.67(3) . ?
C38 H38A 0.9900 . ?
C38 H38B 0.9900 . ?
C39 H39A 0.9800 . ?
C39 H39B 0.9800 . ?
C39 H39C 0.9800 . ?
C36' C37' 1.57(2) . ?
C36' H36C 0.9900 . ?
C36' H36D 0.9900 . ?
C37' C38' 1.34(2) . ?
C37' H37C 0.9900 . ?
C37' H37D 0.9900 . ?
C38' C39' 1.74(4) . ?
C38' H38C 0.9900 . ?
C38' H38D 0.9900 . ?
C39' H39D 0.9800 . ?
C39' H39E 0.9800 . ?
C39' H39F 0.9800 . ?
C40 C41 1.48(2) . ?
C40 H40A 0.9900 . ?
C40 H40B 0.9900 . ?
C41 C42 1.48(2) . ?
C41 H41A 0.9900 . ?
C41 H41B 0.9900 . ?
C42 C43 1.48(3) . ?
C42 H42A 0.9900 . ?
C42 H42B 0.9900 . ?
C43 H43A 0.9800 . ?
C43 H43B 0.9800 . ?
C43 H43C 0.9800 . ?
C40' C41' 1.541(18) . ?
C40' H40C 0.9900 . ?
C40' H40D 0.9900 . ?
C41' C42' 1.58(2) . ?
C41' H41C 0.9900 . ?
C41' H41D 0.9900 . ?
C42' C43' 1.50(2) . ?
C42' H42C 0.9900 . ?
C42' H42D 0.9900 . ?
C43' H43D 0.9800 . ?
C43' H43E 0.9800 . ?
C43' H43F 0.9800 . ?
C44 C45 1.538(15) . ?
C44 H44A 0.9900 . ?
C44 H44B 0.9900 . ?
C45 C46 1.546(18) . ?
C45 H45A 0.9900 . ?
C45 H45B 0.9900 . ?
C46 C47 1.458(19) . ?
C46 H46A 0.9900 . ?
C46 H46B 0.9900 . ?
C47 H47A 0.9800 . ?
C47 H47B 0.9800 . ?
C47 H47C 0.9800 . ?
C44' C45' 1.44(4) . ?
C44' H44C 0.9900 . ?
C44' H44D 0.9900 . ?
C45' C46' 1.47(5) . ?
C45' H45C 0.9900 . ?
C45' H45D 0.9900 . ?
C46' C47' 0.79(5) . ?
C46' H46C 0.9900 . ?
C46' H46D 0.9900 . ?
C47' H47D 0.9800 . ?
C47' H47E 0.9800 . ?
C47' H47F 0.9800 . ?
C48 C49 1.53(3) . ?
C48 H48A 0.9900 . ?
C48 H48B 0.9900 . ?
C49 C50 0.95(3) . ?
C49 H49A 0.9900 . ?
C49 H49B 0.9900 . ?
C50 C51 1.48(3) . ?
C50 H50A 0.9900 . ?
C50 H50B 0.9900 . ?
C51 H51A 0.9800 . ?
C51 H51B 0.9800 . ?
C51 H51C 0.9800 . ?
C48' C49' 1.57(3) . ?
C48' H48C 0.9900 . ?
C48' H48D 0.9900 . ?
C49' C50' 1.45(3) . ?
C49' H49C 0.9900 . ?
C49' H49D 0.9900 . ?
C50' C51' 1.54(2) . ?
C50' H50C 0.9900 . ?
C50' H50D 0.9900 . ?
C51' H51D 0.9800 . ?
C51' H51E 0.9800 . ?
C51' H51F 0.9800 . ?
